data_7124311
loop_
_publ_author_name
'M\"uller, Matthias'
'Buchner, Magnus Richard'

_publ_section_title
;
 Preparation and Crystal Structures of the Beryllium Ammines [Be(NH3)4]X2
 (X = Br, I, CN, SCN, N3) and Be(NH3)2X&#x2019;2 (X&#x2019; = Cl, Br, I).
;
_journal_name_full 'Chemical Communications'
_journal_paper_doi 10.1039/C9CC07712J
_journal_year 2019
_chemical_formula_moiety 'N6, 4(H3 N), Be'
_chemical_formula_sum 'Be H12 N10'
_chemical_formula_weight 161.21
_space_group_crystal_system tetragonal
_space_group_IT_number 121
_space_group_name_Hall 'I -4 2'
_space_group_name_H-M_alt 'I -4 2 m'
_symmetry_space_group_name_Hall 'I -4 2'
_symmetry_space_group_name_H-M 'I -4 2 m'
_atom_sites_solution_hydrogens difmap
_audit_creation_method SHELXL-2018/3
_audit_update_record
;
2019-09-26 deposited with the CCDC.    2019-10-15 downloaded from the CCDC.
;
_cell_angle_alpha 90
_cell_angle_beta 90
_cell_angle_gamma 90
_cell_formula_units_Z 2
_cell_length_a 8.0140(3)
_cell_length_b 8.0140(3)
_cell_length_c 6.4519(3)
_cell_measurement_reflns_used 1332
_cell_measurement_temperature 100(2)
_cell_measurement_theta_max 156.44
_cell_measurement_theta_min 17.65
_cell_volume 414.37(3)
_computing_structure_refinement 'SHELXL-2018/3 (Sheldrick, 2018)'
_computing_structure_solution 'SHELXT 2018/2 (Sheldrick, 2018)'
_diffrn_ambient_temperature 100(2)
_diffrn_measured_fraction_theta_full 0.985
_diffrn_measured_fraction_theta_max 0.981
_diffrn_measurement_device_type 'STOE STADIVARI'
_diffrn_radiation_type CuK\a
_diffrn_radiation_wavelength 1.54178
_diffrn_reflns_av_R_equivalents 0.0173
_diffrn_reflns_av_unetI/netI 0.0138
_diffrn_reflns_Laue_measured_fraction_full 0.985
_diffrn_reflns_Laue_measured_fraction_max 0.981
_diffrn_reflns_limit_h_max 10
_diffrn_reflns_limit_h_min -7
_diffrn_reflns_limit_k_max 7
_diffrn_reflns_limit_k_min -7
_diffrn_reflns_limit_l_max 7
_diffrn_reflns_limit_l_min -8
_diffrn_reflns_number 725
_diffrn_reflns_point_group_measured_fraction_full 0.962
_diffrn_reflns_point_group_measured_fraction_max 0.940
_diffrn_reflns_theta_full 67.679
_diffrn_reflns_theta_max 78.225
_diffrn_reflns_theta_min 8.824
_diffrn_source 'GeniX 3D HF Cu'
_exptl_absorpt_coefficient_mu 0.847
_exptl_absorpt_correction_T_max 0.9419
_exptl_absorpt_correction_T_min 0.2629
_exptl_absorpt_correction_type multi-scan
_exptl_absorpt_process_details
;
STOE LANA, absorption correction by scaling of reflection intensities.
J. Koziskova, F. Hahn, J. Richter, J. Kozisek, "Comparison of different
absorption corrections on the model structure of tetrakis(\m~2~-acetato)-
diaqua-di-copper(II)", Acta Chimica Slovaca, vol. 9, no. 2, 2016, pp. 136 - 140.
Afterwards a spherical absorption correction was performed within STOE LANA.
;
_exptl_crystal_colour colorless
_exptl_crystal_density_diffrn 1.292
_exptl_crystal_description rod
_exptl_crystal_F_000 172
_exptl_crystal_size_max 0.06
_exptl_crystal_size_mid 0.04
_exptl_crystal_size_min 0.03
_refine_diff_density_max 0.185
_refine_diff_density_min -0.145
_refine_diff_density_rms 0.042
_refine_ls_abs_structure_details
;
 Twinning involves inversion, so Flack parameter cannot be determined
;
_refine_ls_extinction_coef 0.049(12)
_refine_ls_extinction_expression Fc^*^=kFc[1+0.001xFc^2^\l^3^/sin(2\q)]^-1/4^
_refine_ls_extinction_method 'SHELXL-2018/3 (Sheldrick 2018)'
_refine_ls_goodness_of_fit_ref 1.188
_refine_ls_hydrogen_treatment refall
_refine_ls_matrix_type full
_refine_ls_number_parameters 26
_refine_ls_number_reflns 234
_refine_ls_number_restraints 0
_refine_ls_restrained_S_all 1.188
_refine_ls_R_factor_all 0.0339
_refine_ls_R_factor_gt 0.0334
_refine_ls_shift/su_max 0.000
_refine_ls_shift/su_mean 0.000
_refine_ls_structure_factor_coef Fsqd
_refine_ls_weighting_details 'w=1/[\s^2^(Fo^2^)+(0.0759P)^2^] where P=(Fo^2^+2Fc^2^)/3'
_refine_ls_weighting_scheme calc
_refine_ls_wR_factor_gt 0.0945
_refine_ls_wR_factor_ref 0.0946
_reflns_Friedel_coverage 0.550
_reflns_Friedel_fraction_full 0.924
_reflns_Friedel_fraction_max 0.874
_reflns_number_gt 232
_reflns_number_total 234
_reflns_threshold_expression 'I > 2\s(I)'
_cod_data_source_file c9cc07712j2.cif
_cod_data_source_block 3
_cod_original_cell_volume 414.37(4)
_cod_database_code 7124311
_shelx_shelxl_version_number 2018/3
_shelx_space_group_comment
;
The symmetry employed for this shelxl refinement is uniquely defined
by the following loop, which should always be used as a source of
symmetry information in preference to the above space-group names.
They are only intended as comments.
;

loop_
_space_group_symop_operation_xyz
'x, y, z'
'-x, -y, z'
'y, -x, -z'
'-y, x, -z'
'-x, y, -z'
'x, -y, -z'
'-y, -x, z'
'y, x, z'
'x+1/2, y+1/2, z+1/2'
'-x+1/2, -y+1/2, z+1/2'
'y+1/2, -x+1/2, -z+1/2'
'-y+1/2, x+1/2, -z+1/2'
'-x+1/2, y+1/2, -z+1/2'
'x+1/2, -y+1/2, -z+1/2'
'-y+1/2, -x+1/2, z+1/2'
'y+1/2, x+1/2, z+1/2'

loop_
_atom_site_label
_atom_site_type_symbol
_atom_site_fract_x
_atom_site_fract_y
_atom_site_fract_z
_atom_site_U_iso_or_equiv
_atom_site_adp_type
_atom_site_occupancy
_atom_site_site_symmetry_order
_atom_site_calc_flag
_atom_site_refinement_flags_posn
_atom_site_refinement_flags_adp
_atom_site_refinement_flags_occupancy
N1 N 0.62390(18) 0.62390(18) 0.6551(3) 0.0197(7) Uani 1 2 d S T P
N2 N 0.8525(2) 0.500000 1.000000 0.0227(7) Uani 1 2 d S T P
N3 N 1.000000 0.500000 1.000000 0.0184(8) Uani 1 4 d S T P
Be1 Be 0.500000 0.500000 0.500000 0.0179(10) Uani 1 8 d S T P
H1 H 0.690(3) 0.568(3) 0.742(4) 0.034(8) Uiso 1 1 d . . .
H2 H 0.685(3) 0.685(3) 0.587(4) 0.030(11) Uiso 1 2 d S . P

loop_
_atom_site_aniso_label
_atom_site_aniso_U_11
_atom_site_aniso_U_22
_atom_site_aniso_U_33
_atom_site_aniso_U_23
_atom_site_aniso_U_13
_atom_site_aniso_U_12
N1 0.0187(8) 0.0187(8) 0.0216(9) -0.0010(6) -0.0010(6) -0.0022(8)
N2 0.0185(10) 0.0249(10) 0.0246(10) 0.0018(11) 0.000 0.000
N3 0.0222(13) 0.0144(11) 0.0187(12) 0.000 0.000 0.000
Be1 0.0171(14) 0.0171(14) 0.019(2) 0.000 0.000 0.000

loop_
_atom_type_symbol
_atom_type_description
_atom_type_scat_dispersion_real
_atom_type_scat_dispersion_imag
_atom_type_scat_source
Be Be 0.0038 0.0014 'International Tables Vol C Tables 4.2.6.8 and 6.1.1.4'
H H 0.0000 0.0000 'International Tables Vol C Tables 4.2.6.8 and 6.1.1.4'
N N 0.0311 0.0180 'International Tables Vol C Tables 4.2.6.8 and 6.1.1.4'

loop_
_geom_angle_atom_site_label_1
_geom_angle_atom_site_label_2
_geom_angle_atom_site_label_3
_geom_angle
_geom_angle_site_symmetry_1
_geom_angle_site_symmetry_3
N2 N3 N2 180.0 2_765 .
N1 Be1 N1 109.07(13) 4_656 3_566
N1 Be1 N1 109.67(7) 4_656 2_665
N1 Be1 N1 109.67(7) 3_566 2_665
N1 Be1 N1 109.67(7) 4_656 .
N1 Be1 N1 109.67(7) 3_566 .
N1 Be1 N1 109.07(13) 2_665 .

loop_
_geom_bond_atom_site_label_1
_geom_bond_atom_site_label_2
_geom_bond_distance
N1 Be1 1.7242(18)
N2 N3 1.1822(18)

loop_
_geom_hbond_atom_site_label_D
_geom_hbond_atom_site_label_H
_geom_hbond_atom_site_label_A
_geom_hbond_distance_DH
_geom_hbond_distance_HA
_geom_hbond_distance_DA
_geom_hbond_angle_DHA
_geom_hbond_site_symmetry_A
_geom_hbond_publ_flag
N1 H1 N2 0.89(3) 2.18(2) 3.0487(17) 164(2) . yes
N1 H2 N2 0.82(3) 2.61(2) 3.1814(16) 128.8(7) 10_664 yes
N1 H2 N2 0.82(3) 2.61(2) 3.1814(16) 128.8(7) 11_566 yes
